data_2209818
loop_
_publ_author_name
'Guo, Hong-Xu'
'Zhou, Xiu-Juan'
'Lin, Zhi-Xing'
'Liu, Jia-Ming'

_publ_section_title
;
 (<i>N</i>-Ferrocenylmethyl)dimethylammonium chloride dihydrate
;
_journal_coeditor_code CV2077
_journal_issue 8
_journal_name_full 'Acta Crystallographica Section E'
_journal_page_first m1770
_journal_page_last m1772
_journal_paper_doi 10.1107/S1600536806025645
_journal_volume 62
_journal_year 2006
_chemical_formula_iupac '[Fe (C5 H5) (C8 H13 N)] Cl, 2H2 O'
_chemical_formula_moiety 'C13 H18 Fe N +, Cl -, 2H2 O'
_chemical_formula_sum 'C13 H22 Cl Fe N O2'
_chemical_formula_weight 315.62
_chemical_name_systematic
;
(N-Ferrocenylmethyl)dimethylammonium chloride dihydrate
;
_space_group_IT_number 14
_symmetry_cell_setting monoclinic
_symmetry_space_group_name_Hall '-P 2ybc'
_symmetry_space_group_name_H-M 'P 1 21/c 1'
_atom_sites_solution_hydrogens geom
_atom_sites_solution_primary direct
_atom_sites_solution_secondary difmap
_audit_creation_method SHELXL-97
_cell_angle_alpha 90.00
_cell_angle_beta 105.17(3)
_cell_angle_gamma 90.00
_cell_formula_units_Z 4
_cell_length_a 18.116(4)
_cell_length_b 7.3783(15)
_cell_length_c 11.799(2)
_cell_measurement_reflns_used 3501
_cell_measurement_temperature 293(2)
_cell_measurement_theta_max 27.48
_cell_measurement_theta_min 2.68
_cell_volume 1522.2(6)
_computing_cell_refinement RAPID-AUTO
_computing_data_collection
;
RAPID-AUTO (Rigaku, 1998)
;
_computing_data_reduction
;
TEXSAN (Molecular Structure Corporation, 1999)
;
_computing_molecular_graphics 'PLATON (Spek, 2003)'
_computing_publication_material SHELXL97
_computing_structure_refinement 'SHELXL97 (Sheldrick, 1997)'
_computing_structure_solution 'SHELXS97 (Sheldrick, 1997)'
_diffrn_ambient_temperature 293(2)
_diffrn_measured_fraction_theta_full 0.999
_diffrn_measured_fraction_theta_max 0.999
_diffrn_measurement_device_type 'Rigaku Weissenberg IP'
_diffrn_measurement_method \w
_diffrn_radiation_monochromator graphite
_diffrn_radiation_source 'fine-focus sealed tube'
_diffrn_radiation_type MoK\a
_diffrn_radiation_wavelength 0.71073
_diffrn_reflns_av_R_equivalents 0.035
_diffrn_reflns_av_sigmaI/netI 0.0401
_diffrn_reflns_limit_h_max 22
_diffrn_reflns_limit_h_min -23
_diffrn_reflns_limit_k_max 0
_diffrn_reflns_limit_k_min -9
_diffrn_reflns_limit_l_max 15
_diffrn_reflns_limit_l_min 0
_diffrn_reflns_number 13908
_diffrn_reflns_theta_full 27.48
_diffrn_reflns_theta_max 27.48
_diffrn_reflns_theta_min 2.33
_diffrn_standards_decay_% 0
_diffrn_standards_interval_count 0
_diffrn_standards_interval_time 0
_diffrn_standards_number 0
_exptl_absorpt_coefficient_mu 1.160
_exptl_absorpt_correction_T_max 0.674
_exptl_absorpt_correction_T_min 0.620
_exptl_absorpt_correction_type multi-scan
_exptl_absorpt_process_details '(RAPID-AUTO; Rigaku, 1998)'
_exptl_crystal_colour brown
_exptl_crystal_density_diffrn 1.377
_exptl_crystal_density_method 'not measured'
_exptl_crystal_description prism
_exptl_crystal_F_000 664
_exptl_crystal_size_max 0.51
_exptl_crystal_size_mid 0.35
_exptl_crystal_size_min 0.34
_refine_diff_density_max 0.461
_refine_diff_density_min -0.259
_refine_ls_extinction_method none
_refine_ls_goodness_of_fit_ref 1.006
_refine_ls_hydrogen_treatment mixed
_refine_ls_matrix_type full
_refine_ls_number_parameters 182
_refine_ls_number_reflns 3501
_refine_ls_number_restraints 6
_refine_ls_restrained_S_all 1.006
_refine_ls_R_factor_all 0.0526
_refine_ls_R_factor_gt 0.0320
_refine_ls_shift/su_max 0.000
_refine_ls_shift/su_mean 0.000
_refine_ls_structure_factor_coef Fsqd
_refine_ls_weighting_details 'calc w=1/[\s^2^(Fo^2^)+(0.032P)^2^] where P=(Fo^2^+2Fc^2^)/3'
_refine_ls_weighting_scheme calc
_refine_ls_wR_factor_gt 0.0678
_refine_ls_wR_factor_ref 0.0711
_reflns_number_gt 2484
_reflns_number_total 3501
_reflns_threshold_expression I>2\s(I)
_cod_data_source_file cv2077.cif
_cod_data_source_block I
_cod_original_sg_symbol_H-M 'P 21/c'
_cod_database_code 2209818
_cod_database_fobs_code 2209818

loop_
_symmetry_equiv_pos_as_xyz
'x, y, z'
'-x, y+1/2, -z+1/2'
'-x, -y, -z'
'x, -y-1/2, z-1/2'

loop_
_atom_site_type_symbol
_atom_site_label
_atom_site_fract_x
_atom_site_fract_y
_atom_site_fract_z
_atom_site_U_iso_or_equiv
_atom_site_adp_type
_atom_site_calc_flag
_atom_site_refinement_flags
_atom_site_occupancy
Fe Fe1 0.370474(14) 0.45677(3) 0.30454(2) 0.03451(9) Uani d . 1
Cl Cl1 0.18937(3) 0.05340(7) 0.09612(6) 0.06420(17) Uani d . 1
C C1 0.27504(10) 0.5828(2) 0.20934(16) 0.0387(4) Uani d . 1
C C2 0.26097(11) 0.5007(3) 0.31080(18) 0.0460(5) Uani d . 1
H H2A 0.2226 0.4072 0.3113 0.055 Uiso calc R 1
C C3 0.31281(12) 0.5779(3) 0.41163(18) 0.0520(6) Uani d . 1
H H3A 0.3167 0.5455 0.4935 0.062 Uiso calc R 1
C C4 0.35831(12) 0.7063(3) 0.37298(18) 0.0510(5) Uani d . 1
H H4A 0.3994 0.7784 0.4235 0.061 Uiso calc R 1
C C5 0.33554(11) 0.7110(2) 0.24820(17) 0.0441(5) Uani d . 1
H H5A 0.3577 0.7877 0.1978 0.053 Uiso calc R 1
C C6 0.48328(11) 0.3824(3) 0.35113(19) 0.0509(5) Uani d . 1
H H6A 0.5259 0.4550 0.3972 0.061 Uiso calc R 1
C C7 0.45507(11) 0.3837(3) 0.22802(19) 0.0531(5) Uani d . 1
H H7A 0.4747 0.4576 0.1733 0.064 Uiso calc R 1
C C8 0.39315(12) 0.2618(3) 0.1973(2) 0.0535(5) Uani d . 1
H H8A 0.3626 0.2351 0.1175 0.064 Uiso calc R 1
C C9 0.38307(13) 0.1850(3) 0.3007(2) 0.0608(6) Uani d . 1
H H9A 0.3445 0.0945 0.3060 0.073 Uiso calc R 1
C C10 0.43912(13) 0.2591(3) 0.3961(2) 0.0573(6) Uani d . 1
H H10A 0.4458 0.2300 0.4792 0.069 Uiso calc R 1
C C11 0.23764(11) 0.5385(3) 0.08371(16) 0.0436(5) Uani d . 1
H H11A 0.2244 0.4109 0.0776 0.052 Uiso calc R 1
H H11B 0.2739 0.5597 0.0374 0.052 Uiso calc R 1
C C12 0.14182(14) 0.6255(3) -0.09711(18) 0.0691(7) Uani d . 1
H H12A 0.0926 0.6810 -0.1265 0.109 Uiso calc R 1
H H12B 0.1338 0.4993 -0.1160 0.109 Uiso calc R 1
H H12C 0.1818 0.6683 -0.1300 0.109 Uiso calc R 1
C C13 0.10355(12) 0.6039(4) 0.0873(2) 0.0697(7) Uani d . 1
H H13A 0.0609 0.6832 0.0565 0.115 Uiso calc R 1
H H13B 0.1205 0.6192 0.1709 0.115 Uiso calc R 1
H H13C 0.0883 0.4800 0.0712 0.115 Uiso calc R 1
N N1 0.16657(9) 0.6487(2) 0.03333(14) 0.0463(4) Uani d . 1
H HN1 0.1769 0.7768 0.0435 0.055 Uiso calc R 1
O O1W 0.06561(16) 0.3642(4) 0.3539(2) 0.1109(8) Uani d D 1
H H1WA 0.0323(13) 0.446(3) 0.347(3) 0.116(13) Uiso d D 1
H H1WB 0.1008(11) 0.375(4) 0.4160(16) 0.109(12) Uiso d D 1
O O2W 0.03541(10) 0.1462(3) 0.16216(19) 0.0845(6) Uani d D 1
H H2WA 0.0760(9) 0.113(4) 0.1458(19) 0.085(10) Uiso d D 1
H H2WB 0.0462(13) 0.211(3) 0.2235(16) 0.101(12) Uiso d D 1

loop_
_atom_site_aniso_label
_atom_site_aniso_U_11
_atom_site_aniso_U_22
_atom_site_aniso_U_33
_atom_site_aniso_U_12
_atom_site_aniso_U_13
_atom_site_aniso_U_23
Fe1 0.03568(14) 0.02824(13) 0.03882(15) 0.00169(12) 0.00834(10) -0.00058(13)
Cl1 0.0577(3) 0.0425(3) 0.0912(4) -0.0055(3) 0.0173(3) -0.0134(3)
C1 0.0371(10) 0.0319(10) 0.0432(11) 0.0028(8) 0.0035(8) -0.0007(8)
C2 0.0367(10) 0.0471(12) 0.0570(13) 0.0067(9) 0.0169(9) 0.0055(10)
C3 0.0567(13) 0.0584(14) 0.0412(11) 0.0229(11) 0.0131(10) -0.0005(10)
C4 0.0542(12) 0.0351(10) 0.0550(13) 0.0101(10) -0.0014(10) -0.0100(10)
C5 0.0499(11) 0.0287(9) 0.0478(11) 0.0008(9) 0.0023(9) 0.0038(9)
C6 0.0385(10) 0.0514(12) 0.0586(13) 0.0069(10) 0.0052(9) -0.0109(12)
C7 0.0506(12) 0.0568(13) 0.0589(13) 0.0071(11) 0.0266(11) -0.0038(12)
C8 0.0514(12) 0.0498(12) 0.0566(13) 0.0077(11) 0.0092(10) -0.0204(12)
C9 0.0560(14) 0.0275(10) 0.103(2) 0.0051(10) 0.0282(14) 0.0002(13)
C10 0.0684(15) 0.0494(13) 0.0549(13) 0.0241(12) 0.0174(11) 0.0131(12)
C11 0.0448(10) 0.0337(10) 0.0474(11) 0.0022(9) 0.0033(8) 0.0016(10)
C12 0.0718(16) 0.0634(15) 0.0538(14) -0.0004(14) -0.0163(12) 0.0021(13)
C13 0.0459(13) 0.0755(17) 0.0822(17) 0.0009(13) 0.0067(12) 0.0088(15)
N1 0.0450(9) 0.0334(9) 0.0503(10) -0.0030(8) -0.0060(7) 0.0006(8)
O1W 0.0996(17) 0.121(2) 0.1014(18) 0.0201(16) 0.0068(14) -0.0443(16)
O2W 0.0636(12) 0.1022(16) 0.0875(15) 0.0016(12) 0.0196(10) -0.0191(14)

loop_
_atom_type_symbol
_atom_type_description
_atom_type_scat_dispersion_real
_atom_type_scat_dispersion_imag
_atom_type_scat_source
C C 0.0033 0.0016 'International Tables Vol C Tables 4.2.6.8 and 6.1.1.4'
H H 0.0000 0.0000 'International Tables Vol C Tables 4.2.6.8 and 6.1.1.4'
N N 0.0061 0.0033 'International Tables Vol C Tables 4.2.6.8 and 6.1.1.4'
O O 0.0106 0.0060 'International Tables Vol C Tables 4.2.6.8 and 6.1.1.4'
Cl Cl 0.1484 0.1585 'International Tables Vol C Tables 4.2.6.8 and 6.1.1.4'
Fe Fe 0.3463 0.8444 'International Tables Vol C Tables 4.2.6.8 and 6.1.1.4'

loop_
_geom_angle_atom_site_label_1
_geom_angle_atom_site_label_2
_geom_angle_atom_site_label_3
_geom_angle
_geom_angle_publ_flag
C9 Fe1 C1 121.92(9) no
C9 Fe1 C8 40.47(9) no
C1 Fe1 C8 105.24(8) no
C9 Fe1 C2 106.06(8) no
C1 Fe1 C2 41.08(8) no
C8 Fe1 C2 119.70(9) no
C9 Fe1 C10 40.81(9) no
C1 Fe1 C10 159.83(9) no
C8 Fe1 C10 68.11(9) no
C2 Fe1 C10 124.23(9) no
C9 Fe1 C5 159.24(9) no
C1 Fe1 C5 41.22(7) no
C8 Fe1 C5 123.14(9) no
C2 Fe1 C5 68.98(8) no
C10 Fe1 C5 158.29(9) no
C9 Fe1 C3 121.78(10) no
C1 Fe1 C3 69.01(8) no
C8 Fe1 C3 156.32(10) no
C2 Fe1 C3 41.01(8) no
C10 Fe1 C3 108.99(9) no
C5 Fe1 C3 68.49(9) no
C9 Fe1 C7 68.05(9) no
C1 Fe1 C7 120.41(9) no
C8 Fe1 C7 40.49(9) no
C2 Fe1 C7 155.61(9) no
C10 Fe1 C7 67.71(9) no
C5 Fe1 C7 107.69(9) no
C3 Fe1 C7 162.16(9) no
C9 Fe1 C4 157.94(10) no
C1 Fe1 C4 68.96(8) no
C8 Fe1 C4 160.97(10) no
C2 Fe1 C4 68.57(8) no
C10 Fe1 C4 123.35(9) no
C5 Fe1 C4 40.78(8) no
C3 Fe1 C4 40.28(8) no
C7 Fe1 C4 125.62(9) no
C9 Fe1 C6 68.23(9) no
C1 Fe1 C6 156.86(9) no
C8 Fe1 C6 68.06(9) no
C2 Fe1 C6 161.64(9) no
C10 Fe1 C6 40.24(9) no
C5 Fe1 C6 122.56(9) no
C3 Fe1 C6 125.94(8) no
C7 Fe1 C6 40.26(8) no
C4 Fe1 C6 109.78(9) no
C2 C1 C5 107.63(16) no
C2 C1 C11 127.31(17) no
C5 C1 C11 124.96(18) no
C2 C1 Fe1 69.67(10) no
C5 C1 Fe1 69.76(10) no
C11 C1 Fe1 123.29(13) no
C1 C2 C3 107.93(18) no
C1 C2 Fe1 69.24(11) no
C3 C2 Fe1 69.99(11) no
C1 C2 H2A 126.0 no
C3 C2 H2A 126.0 no
Fe1 C2 H2A 126.0 no
C4 C3 C2 108.17(18) no
C4 C3 Fe1 69.93(12) no
C2 C3 Fe1 69.00(11) no
C4 C3 H3A 125.9 no
C2 C3 H3A 125.9 no
Fe1 C3 H3A 125.9 no
C3 C4 C5 108.41(18) no
C3 C4 Fe1 69.79(12) no
C5 C4 Fe1 69.20(11) no
C3 C4 H4A 125.8 no
C5 C4 H4A 125.8 no
Fe1 C4 H4A 125.8 no
C4 C5 C1 107.86(18) no
C4 C5 Fe1 70.02(11) no
C1 C5 Fe1 69.02(10) no
C4 C5 H5A 126.1 no
C1 C5 H5A 126.1 no
Fe1 C5 H5A 126.1 no
C10 C6 C7 107.8(2) no
C10 C6 Fe1 69.38(12) no
C7 C6 Fe1 69.75(12) no
C10 C6 H6A 126.1 no
C7 C6 H6A 126.1 no
Fe1 C6 H6A 126.1 no
C6 C7 C8 108.1(2) no
C6 C7 Fe1 69.99(12) no
C8 C7 Fe1 69.11(12) no
C6 C7 H7A 126.0 no
C8 C7 H7A 126.0 no
Fe1 C7 H7A 126.0 no
C9 C8 C7 108.11(19) no
C9 C8 Fe1 69.48(12) no
C7 C8 Fe1 70.40(12) no
C9 C8 H8A 125.9 no
C7 C8 H8A 125.9 no
Fe1 C8 H8A 125.9 no
C8 C9 C10 107.88(19) no
C8 C9 Fe1 70.05(12) no
C10 C9 Fe1 70.13(12) no
C8 C9 H9A 126.1 no
C10 C9 H9A 126.1 no
Fe1 C9 H9A 126.1 no
C6 C10 C9 108.1(2) no
C6 C10 Fe1 70.39(12) no
C9 C10 Fe1 69.05(12) no
C6 C10 H10A 125.9 no
C9 C10 H10A 125.9 no
Fe1 C10 H10A 125.9 no
C1 C11 N1 113.06(15) no
C1 C11 H11A 109.0 no
N1 C11 H11A 109.0 no
C1 C11 H11B 109.0 no
N1 C11 H11B 109.0 no
H11A C11 H11B 107.8 no
N1 C12 H12A 109.0 no
N1 C12 H12B 109.7 no
N1 C12 H12C 108.9 no
N1 C13 H13A 109.1 no
N1 C13 H13B 109.9 no
N1 C13 H13C 110.0 no
C13 N1 C12 111.04(17) no
C13 N1 C11 112.64(16) no
C12 N1 C11 109.85(17) no
C13 N1 HN1 108.1 no
C12 N1 HN1 103.7 no
C11 N1 HN1 111.1 no
H1WA O1W H1WB 111.9(16) no
H2WA O2W H2WB 109.7(15) no

loop_
_geom_bond_atom_site_label_1
_geom_bond_atom_site_label_2
_geom_bond_distance
_geom_bond_publ_flag
Fe1 C9 2.020(2) yes
Fe1 C1 2.0248(18) yes
Fe1 C8 2.027(2) yes
Fe1 C2 2.0305(19) yes
Fe1 C10 2.034(2) yes
Fe1 C5 2.0347(18) yes
Fe1 C3 2.044(2) yes
Fe1 C7 2.044(2) yes
Fe1 C4 2.046(2) yes
Fe1 C6 2.047(2) yes
C1 C2 1.423(3) no
C1 C5 1.429(3) no
C1 C11 1.496(3) no
C2 C3 1.427(3) no
C2 H2A 0.9800 no
C3 C4 1.408(3) no
C3 H3A 0.9800 no
C4 C5 1.422(3) no
C4 H4A 0.9800 no
C5 H5A 0.9800 no
C6 C10 1.404(3) no
C6 C7 1.408(3) no
C6 H6A 0.9800 no
C7 C8 1.409(3) no
C7 H7A 0.9800 no
C8 C9 1.400(3) no
C8 H8A 0.9800 no
C9 C10 1.414(3) no
C9 H9A 0.9800 no
C10 H10A 0.9800 no
C11 N1 1.507(2) no
C11 H11A 0.9700 no
C11 H11B 0.9700 no
C12 N1 1.496(3) no
C12 H12A 0.96 no
C12 H12B 0.96 no
C12 H12C 0.96 no
C13 N1 1.483(3) no
C13 H13A 0.96 no
C13 H13B 0.96 no
C13 H13C 0.96 no
N1 HN1 0.96 no
O1W H1WA 0.84(2) no
O1W H1WB 0.84(2) no
O2W H2WA 0.84(2) no
O2W H2WB 0.84(2) no

loop_
_geom_hbond_atom_site_label_D
_geom_hbond_atom_site_label_H
_geom_hbond_atom_site_label_A
_geom_hbond_site_symmetry_A
_geom_hbond_distance_DH
_geom_hbond_distance_HA
_geom_hbond_distance_DA
_geom_hbond_angle_DHA
O2W H2WA Cl1 . 0.84(2) 2.32(2) 3.161(2) 174(3)
O2W H2WB O1W . 0.85(2) 1.87(2) 2.712(3) 176(3)
N1 HN1 Cl1 1_565 0.96 2.13 3.0783(18) 168.0
O1W H1WA O2W 2 0.84(2) 1.91(2) 2.744(3) 175(3)
O1W H1WB Cl1 4_566 0.84(2) 2.36(2) 3.195(3) 171(2)
O2W H2WA Cl1 . 0.84(2) 2.32(2) 3.161(2) 174(3)
O2W H2WB O1W . 0.84(2) 1.87(2) 2.712(3) 176(3)

loop_
_geom_torsion_atom_site_label_1
_geom_torsion_atom_site_label_2
_geom_torsion_atom_site_label_3
_geom_torsion_atom_site_label_4
_geom_torsion
C9 Fe1 C1 C2 77.36(14)
C8 Fe1 C1 C2 117.97(13)
C10 Fe1 C1 C2 50.2(3)
C5 Fe1 C1 C2 -118.74(16)
C3 Fe1 C1 C2 -37.83(12)
C7 Fe1 C1 C2 159.03(12)
C4 Fe1 C1 C2 -81.12(13)
C6 Fe1 C1 C2 -172.40(19)
C9 Fe1 C1 C5 -163.89(13)
C8 Fe1 C1 C5 -123.29(13)
C2 Fe1 C1 C5 118.74(16)
C10 Fe1 C1 C5 169.0(2)
C3 Fe1 C1 C5 80.92(13)
C7 Fe1 C1 C5 -82.23(14)
C4 Fe1 C1 C5 37.63(12)
C6 Fe1 C1 C5 -53.7(2)
C9 Fe1 C1 C11 -44.6(2)
C8 Fe1 C1 C11 -4.04(18)
C2 Fe1 C1 C11 -122.0(2)
C10 Fe1 C1 C11 -71.8(3)
C5 Fe1 C1 C11 119.2(2)
C3 Fe1 C1 C11 -159.84(18)
C7 Fe1 C1 C11 37.02(19)
C4 Fe1 C1 C11 156.87(18)
C6 Fe1 C1 C11 65.6(3)
C5 C1 C2 C3 -0.2(2)
C11 C1 C2 C3 176.50(17)
Fe1 C1 C2 C3 59.52(13)
C5 C1 C2 Fe1 -59.68(13)
C11 C1 C2 Fe1 116.98(19)
C9 Fe1 C2 C1 -120.48(13)
C8 Fe1 C2 C1 -78.82(14)
C10 Fe1 C2 C1 -161.30(12)
C5 Fe1 C2 C1 38.24(11)
C3 Fe1 C2 C1 119.24(17)
C7 Fe1 C2 C1 -48.4(3)
C4 Fe1 C2 C1 82.14(12)
C6 Fe1 C2 C1 170.5(2)
C9 Fe1 C2 C3 120.28(14)
C1 Fe1 C2 C3 -119.24(17)
C8 Fe1 C2 C3 161.94(13)
C10 Fe1 C2 C3 79.46(15)
C5 Fe1 C2 C3 -80.99(13)
C7 Fe1 C2 C3 -167.6(2)
C4 Fe1 C2 C3 -37.10(12)
C6 Fe1 C2 C3 51.3(3)
C1 C2 C3 C4 0.1(2)
Fe1 C2 C3 C4 59.15(14)
C1 C2 C3 Fe1 -59.05(13)
C9 Fe1 C3 C4 162.80(13)
C1 Fe1 C3 C4 -81.83(13)
C8 Fe1 C3 C4 -161.81(19)
C2 Fe1 C3 C4 -119.72(17)
C10 Fe1 C3 C4 119.55(13)
C5 Fe1 C3 C4 -37.45(12)
C7 Fe1 C3 C4 43.4(3)
C6 Fe1 C3 C4 77.94(15)
C9 Fe1 C3 C2 -77.48(15)
C1 Fe1 C3 C2 37.89(11)
C8 Fe1 C3 C2 -42.1(3)
C10 Fe1 C3 C2 -120.73(13)
C5 Fe1 C3 C2 82.27(13)
C7 Fe1 C3 C2 163.2(3)
C4 Fe1 C3 C2 119.72(17)
C6 Fe1 C3 C2 -162.34(12)
C2 C3 C4 C5 0.0(2)
Fe1 C3 C4 C5 58.58(14)
C2 C3 C4 Fe1 -58.57(13)
C9 Fe1 C4 C3 -42.0(3)
C1 Fe1 C4 C3 81.97(13)
C8 Fe1 C4 C3 157.4(2)
C2 Fe1 C4 C3 37.74(12)
C10 Fe1 C4 C3 -79.98(15)
C5 Fe1 C4 C3 119.99(18)
C7 Fe1 C4 C3 -164.98(12)
C6 Fe1 C4 C3 -122.71(13)
C9 Fe1 C4 C5 -162.0(2)
C1 Fe1 C4 C5 -38.02(12)
C8 Fe1 C4 C5 37.4(3)
C2 Fe1 C4 C5 -82.24(13)
C10 Fe1 C4 C5 160.04(13)
C3 Fe1 C4 C5 -119.99(18)
C7 Fe1 C4 C5 75.03(15)
C6 Fe1 C4 C5 117.30(13)
C3 C4 C5 C1 -0.1(2)
Fe1 C4 C5 C1 58.84(13)
C3 C4 C5 Fe1 -58.94(14)
C2 C1 C5 C4 0.2(2)
C11 C1 C5 C4 -176.60(17)
Fe1 C1 C5 C4 -59.47(13)
C2 C1 C5 Fe1 59.63(13)
C11 C1 C5 Fe1 -117.13(18)
C9 Fe1 C5 C4 160.9(2)
C1 Fe1 C5 C4 119.27(18)
C8 Fe1 C5 C4 -166.32(13)
C2 Fe1 C5 C4 81.15(14)
C10 Fe1 C5 C4 -50.5(3)
C3 Fe1 C5 C4 37.00(13)
C7 Fe1 C5 C4 -124.49(13)
C6 Fe1 C5 C4 -82.79(15)
C9 Fe1 C5 C1 41.6(3)
C8 Fe1 C5 C1 74.41(14)
C2 Fe1 C5 C1 -38.12(11)
C10 Fe1 C5 C1 -169.7(2)
C3 Fe1 C5 C1 -82.26(13)
C7 Fe1 C5 C1 116.24(13)
C4 Fe1 C5 C1 -119.27(18)
C6 Fe1 C5 C1 157.94(12)
C9 Fe1 C6 C10 -37.84(14)
C1 Fe1 C6 C10 -158.80(19)
C8 Fe1 C6 C10 -81.61(14)
C2 Fe1 C6 C10 37.2(3)
C5 Fe1 C6 C10 162.16(13)
C3 Fe1 C6 C10 76.43(16)
C7 Fe1 C6 C10 -119.1(2)
C4 Fe1 C6 C10 118.64(14)
C9 Fe1 C6 C7 81.30(15)
C1 Fe1 C6 C7 -39.7(3)
C8 Fe1 C6 C7 37.54(14)
C2 Fe1 C6 C7 156.4(2)
C10 Fe1 C6 C7 119.1(2)
C5 Fe1 C6 C7 -78.69(16)
C3 Fe1 C6 C7 -164.43(14)
C4 Fe1 C6 C7 -122.21(14)
C10 C6 C7 C8 0.4(2)
Fe1 C6 C7 C8 -58.80(14)
C10 C6 C7 Fe1 59.15(14)
C9 Fe1 C7 C6 -81.78(15)
C1 Fe1 C7 C6 163.09(13)
C8 Fe1 C7 C6 -119.5(2)
C2 Fe1 C7 C6 -162.19(18)
C10 Fe1 C7 C6 -37.57(14)
C5 Fe1 C7 C6 119.83(14)
C3 Fe1 C7 C6 45.2(3)
C4 Fe1 C7 C6 78.35(16)
C9 Fe1 C7 C8 37.72(13)
C1 Fe1 C7 C8 -77.41(15)
C2 Fe1 C7 C8 -42.7(3)
C10 Fe1 C7 C8 81.93(15)
C5 Fe1 C7 C8 -120.67(14)
C3 Fe1 C7 C8 164.7(3)
C4 Fe1 C7 C8 -162.14(13)
C6 Fe1 C7 C8 119.5(2)
C6 C7 C8 C9 -0.1(2)
Fe1 C7 C8 C9 -59.47(14)
C6 C7 C8 Fe1 59.35(15)
C1 Fe1 C8 C9 -121.68(13)
C2 Fe1 C8 C9 -79.75(15)
C10 Fe1 C8 C9 38.21(13)
C5 Fe1 C8 C9 -162.81(13)
C3 Fe1 C8 C9 -49.3(3)
C7 Fe1 C8 C9 119.06(19)
C4 Fe1 C8 C9 168.9(2)
C6 Fe1 C8 C9 81.73(14)
C9 Fe1 C8 C7 -119.06(19)
C1 Fe1 C8 C7 119.27(13)
C2 Fe1 C8 C7 161.19(13)
C10 Fe1 C8 C7 -80.85(14)
C5 Fe1 C8 C7 78.13(15)
C3 Fe1 C8 C7 -168.39(19)
C4 Fe1 C8 C7 49.9(3)
C6 Fe1 C8 C7 -37.33(13)
C7 C8 C9 C10 -0.2(2)
Fe1 C8 C9 C10 -60.20(15)
C7 C8 C9 Fe1 60.04(14)
C1 Fe1 C9 C8 75.34(15)
C2 Fe1 C9 C8 117.19(13)
C10 Fe1 C9 C8 -118.59(19)
C5 Fe1 C9 C8 44.3(3)
C3 Fe1 C9 C8 158.99(12)
C7 Fe1 C9 C8 -37.73(12)
C4 Fe1 C9 C8 -170.4(2)
C6 Fe1 C9 C8 -81.26(14)
C1 Fe1 C9 C10 -166.07(13)
C8 Fe1 C9 C10 118.59(19)
C2 Fe1 C9 C10 -124.22(14)
C5 Fe1 C9 C10 162.9(2)
C3 Fe1 C9 C10 -82.42(15)
C7 Fe1 C9 C10 80.85(14)
C4 Fe1 C9 C10 -51.8(3)
C6 Fe1 C9 C10 37.32(13)
C7 C6 C10 C9 -0.4(2)
Fe1 C6 C10 C9 58.94(14)
C7 C6 C10 Fe1 -59.38(15)
C8 C9 C10 C6 0.4(2)
Fe1 C9 C10 C6 -59.77(15)
C8 C9 C10 Fe1 60.14(14)
C9 Fe1 C10 C6 119.34(19)
C1 Fe1 C10 C6 155.7(2)
C8 Fe1 C10 C6 81.45(14)
C2 Fe1 C10 C6 -166.68(12)
C5 Fe1 C10 C6 -44.3(3)
C3 Fe1 C10 C6 -123.67(13)
C7 Fe1 C10 C6 37.59(13)
C4 Fe1 C10 C6 -81.35(15)
C1 Fe1 C10 C9 36.3(3)
C8 Fe1 C10 C9 -37.90(13)
C2 Fe1 C10 C9 73.97(16)
C5 Fe1 C10 C9 -163.6(2)
C3 Fe1 C10 C9 116.99(14)
C7 Fe1 C10 C9 -81.76(15)
C4 Fe1 C10 C9 159.31(14)
C6 Fe1 C10 C9 -119.34(19)
C2 C1 C11 N1 90.1(2)
C5 C1 C11 N1 -93.8(2)
Fe1 C1 C11 N1 178.85(12)
C1 C11 N1 C13 -67.3(2)
C1 C11 N1 C12 168.35(17)
